data_1557735
loop_
_publ_author_name
'Kansikas, Jarno'
'Sipila, Kaija'
'Hase, Tapio'

_publ_section_title
;
 Synthesis and Crystal Structure of Intramolecularly Hydrogen-Bonded
 1-Phenyl-2-phenylthio-2-(tetrahydropyran-2-ylthio)ethanol
;
_journal_name_full 'Acta Chemica Scandinavica'
_journal_page_first 1147
_journal_page_last 1152
_journal_paper_doi 10.3891/acta.chem.scand.50-1147
_journal_volume 50
_journal_year 1996
_chemical_formula_sum 'C19 H22 O2 S2'
_chemical_formula_weight 346.5
_chemical_name_common
;
1-Phenyl-2-phenylthio-2-(tetrahydropyran-2-ylthio)ethanol
;
_space_group_IT_number 19
_space_group_name_Hall 'P 2ac 2ab'
_space_group_name_H-M_alt 'P 21 21 21'
_symmetry_cell_setting orthorhombic
_symmetry_Int_Tables_number 19
_symmetry_space_group_name_Hall 'P 2ac 2ab'
_symmetry_space_group_name_H-M 'P 21 21 21'
_cell_angle_alpha 90.
_cell_angle_beta 90.
_cell_angle_gamma 90.
_cell_formula_units_Z 4
_cell_length_a 5.402(3)
_cell_length_b 16.807(5)
_cell_length_c 19.814(6)
_cell_volume 1798.9(13)
_diffrn_ambient_temperature 293
_diffrn_radiation_probe x-ray
_diffrn_radiation_type MoK\a
_diffrn_radiation_wavelength 0.71073
_exptl_absorpt_coefficient_mu 0.303
_exptl_crystal_density_diffrn 1.279
_exptl_crystal_F_000 736
_refine_ls_goodness_of_fit_ref 1.51
_refine_ls_number_parameters 209
_refine_ls_number_reflns 977
_refine_ls_R_factor_all 0.1199
_refine_ls_R_factor_gt 0.0583
_refine_ls_wR_factor_gt 0.0457
_refine_ls_wR_factor_ref 0.0511
_cod_data_source_file Acta-Chem-Scand-1996-50-1147.cif
_cod_data_source_block 1
_cod_original_cell_volume 1798.9(9)
_cod_database_code 1557735

loop_
_space_group_symop_id
_space_group_symop_operation_xyz
1 x,y,z
2 1/2-x,-y,1/2+z
3 1/2+x,1/2-y,-z
4 -x,1/2+y,1/2-z

loop_
_atom_site_label
_atom_site_type_symbol
_atom_site_thermal_displace_type
_atom_site_fract_x
_atom_site_fract_y
_atom_site_fract_z
_atom_site_occupancy
_atom_site_U_iso_or_equiv
_atom_site_calc_flag
_atom_site_refinement_flags
_atom_site_disorder_assembly
_atom_site_disorder_group
S1 S Uiso 0.1960(5) 0.97660(10) 0.98040(10) 1.000 0.0570(10) . . . .
S2 S Uiso -0.1819(5) 1.10300(10) 0.93810(10) 1.000 0.0610(10) . . . .
O1 O Uiso 0.030(2) 0.9761(4) 0.8277(4) 1.000 0.130(5) . . . .
O2 O Uiso 0.0643(14) 1.1375(3) 0.8271(3) 1.000 0.068(3) . . . .
C1 C Uiso -0.1068(15) 0.9978(4) 0.9415(4) 1.000 0.049(3) . . . .
C2 C Uiso -0.141(2) 0.9532(6) 0.8747(5) 1.000 0.085(5) . . . .
C3 C Uiso 0.1355(17) 1.0000(4) 1.0667(4) 1.000 0.045(3) . . . .
C4 C Uiso 0.299(2) 1.0493(5) 1.1007(5) 1.000 0.065(4) . . . .
C5 C Uiso 0.271(2) 1.0633(6) 1.1680(5) 1.000 0.077(5) . . . .
C6 C Uiso 0.068(3) 1.0306(7) 1.2023(5) 1.000 0.080(5) . . . .
C7 C Uiso -0.087(2) 0.9813(7) 1.1693(5) 1.000 0.073(4) . . . .
C8 C Uiso -0.0595(19) 0.9652(5) 1.1012(5) 1.000 0.063(4) . . . .
C9 C Uiso -0.106(2) 0.8639(6) 0.8816(4) 1.000 0.057(4) . . . .
C10 C Uiso -0.281(2) 0.8231(6) 0.9182(5) 1.000 0.073(5) . . . .
C11 C Uiso -0.265(2) 0.7413(6) 0.9263(5) 1.000 0.077(5) . . . .
C12 C Uiso -0.080(2) 0.6993(6) 0.8964(6) 1.000 0.078(5) . . . .
C13 C Uiso 0.098(2) 0.7393(6) 0.8607(5) 1.000 0.071(5) . . . .
C14 C Uiso 0.086(2) 0.8214(6) 0.8532(5) 1.000 0.066(4) . . . .
C15 C Uiso 0.0819(18) 1.1495(5) 0.8983(4) 1.000 0.054(4) . . . .
C16 C Uiso 0.082(2) 1.2365(5) 0.9157(5) 1.000 0.065(4) . . . .
C17 C Uiso 0.304(2) 1.2763(5) 0.8793(5) 1.000 0.076(4) . . . .
C18 C Uiso 0.303(2) 1.2577(5) 0.8047(5) 1.000 0.080(4) . . . .
C19 C Uiso 0.279(2) 1.1693(6) 0.7927(5) 1.000 0.083(5) . . . .

loop_
_atom_type_symbol
_atom_type_description
_atom_type_scat_dispersion_real
_atom_type_scat_dispersion_imag
_atom_type_scat_source
C C 0.0033 0.0016 ' International Tables Vol C Tables 4.2.6.8 and 6.1.1.4'
O O 0.0106 0.0060 ' International Tables Vol C Tables 4.2.6.8 and 6.1.1.4'
S S 0.1246 0.1234 ' International Tables Vol C Tables 4.2.6.8 and 6.1.1.4'

loop_
_geom_angle_atom_site_label_1
_geom_angle_atom_site_label_2
_geom_angle_atom_site_label_3
_geom_angle
_geom_angle_site_symmetry_1
_geom_angle_site_symmetry_2
_geom_angle_site_symmetry_3
_geom_angle_publ_flag
C1 S1 C3 101.3(4) . . . yes
C1 S2 C15 105.2(4) . . . yes
C15 O2 C19 111.1(7) . . . yes
S1 C1 S2 113.7(4) . . . yes
S1 C1 C2 111.9(6) . . . yes
S2 C1 C2 114.7(6) . . . yes
O1 C2 C1 111.7(8) . . . yes
O1 C2 C9 104.8(8) . . . yes
C1 C2 C9 113.0(7) . . . no
S1 C3 C4 118.7(7) . . . yes
S1 C3 C8 121.3(6) . . . yes
C4 C3 C8 119.8(8) . . . no
C3 C4 C5 120.6(9) . . . no
C4 C5 C6 119.6(10) . . . no
C5 C6 C7 119.5(9) . . . no
C6 C7 C8 121.8(10) . . . no
C3 C8 C7 118.7(9) . . . no
C2 C9 C10 117.1(9) . . . no
C2 C9 C14 124.7(9) . . . no
C10 C9 C14 118.3(9) . . . no
C9 C10 C11 120.8(10) . . . no
C10 C11 C12 120.7(10) . . . no
C11 C12 C13 119.1(10) . . . no
C12 C13 C14 120.7(10) . . . no
C9 C14 C13 120.4(10) . . . no
S2 C15 O2 108.5(6) . . . yes
S2 C15 C16 108.7(7) . . . yes
O2 C15 C16 111.4(7) . . . yes
C15 C16 C17 108.3(8) . . . no
C16 C17 C18 111.3(8) . . . no
C17 C18 C19 111.0(8) . . . no
O2 C19 C18 111.0(8) . . . yes

loop_
_geom_bond_atom_site_label_1
_geom_bond_atom_site_label_2
_geom_bond_distance
_geom_bond_site_symmetry_1
_geom_bond_site_symmetry_2
_geom_bond_publ_flag
S1 C1 1.843(8) . . yes
S1 C3 1.785(8) . . yes
S2 C1 1.815(7) . . yes
S2 C15 1.807(10) . . yes
O1 C2 1.367(14) . . yes
O2 C15 1.428(10) . . yes
O2 C19 1.448(13) . . yes
C1 C2 1.532(13) . . no
C2 C9 1.519(14) . . no
C3 C4 1.386(13) . . no
C3 C8 1.385(13) . . no
C4 C5 1.363(14) . . no
C5 C6 1.402(18) . . no
C6 C7 1.347(17) . . no
C7 C8 1.384(14) . . no
C9 C10 1.375(14) . . no
C9 C14 1.379(15) . . no
C10 C11 1.387(14) . . no
C11 C12 1.359(15) . . no
C12 C13 1.370(15) . . no
C13 C14 1.389(14) . . no
C15 C16 1.502(12) . . no
C16 C17 1.551(14) . . no
C17 C18 1.511(14) . . no
C18 C19 1.510(13) . . no

loop_
_geom_torsion_atom_site_label_1
_geom_torsion_atom_site_label_2
_geom_torsion_atom_site_label_3
_geom_torsion_atom_site_label_4
_geom_torsion
_geom_torsion_site_symmetry_1
_geom_torsion_site_symmetry_2
_geom_torsion_site_symmetry_3
_geom_torsion_site_symmetry_4
_geom_torsion_publ_flag
C3 S1 C1 S2 70.6(5) . . . . no
C3 S1 C1 C2 -157.5(6) . . . . no
C1 S1 C3 C4 -130.6(7) . . . . no
C1 S1 C3 C8 54.4(7) . . . . no
C15 S2 C1 S1 52.4(5) . . . . no
C15 S2 C1 C2 -78.2(7) . . . . no
C1 S2 C15 O2 79.4(6) . . . . no
C1 S2 C15 C16 -159.4(6) . . . . no
C19 O2 C15 S2 -176.5(6) . . . . no
C19 O2 C15 C16 63.9(10) . . . . no
C15 O2 C19 C18 -60.5(10) . . . . no
S1 C1 C2 O1 -62.5(9) . . . . no
S1 C1 C2 C9 55.4(9) . . . . no
S2 C1 C2 O1 69.0(10) . . . . no
S2 C1 C2 C9 -173.2(7) . . . . no
O1 C2 C9 C10 -170.1(9) . . . . no
O1 C2 C9 C14 9.0(13) . . . . no
C1 C2 C9 C10 68.1(12) . . . . no
C1 C2 C9 C14 -112.8(10) . . . . no
S1 C3 C4 C5 -174.5(7) . . . . no
C8 C3 C4 C5 0.6(13) . . . . no
S1 C3 C8 C7 175.5(7) . . . . no
C4 C3 C8 C7 0.5(13) . . . . no
C3 C4 C5 C6 -3.1(15) . . . . no
C4 C5 C6 C7 4.6(17) . . . . no
C5 C6 C7 C8 -3.6(18) . . . . no
C6 C7 C8 C3 1.0(16) . . . . no
C2 C9 C10 C11 179.2(9) . . . . no
C14 C9 C10 C11 -0.1(15) . . . . no
C2 C9 C14 C13 -178.1(9) . . . . no
C10 C9 C14 C13 1.1(14) . . . . no
C9 C10 C11 C12 -2.1(16) . . . . no
C10 C11 C12 C13 3.1(16) . . . . no
C11 C12 C13 C14 -2.1(16) . . . . no
C12 C13 C14 C9 -0.1(16) . . . . no
S2 C15 C16 C17 -178.1(6) . . . . no
O2 C15 C16 C17 -58.6(10) . . . . no
C15 C16 C17 C18 52.4(10) . . . . no
C16 C17 C18 C19 -51.0(11) . . . . no
C17 C18 C19 O2 54.2(11) . . . . no
